data_1564099
loop_
_publ_author_name
'Vr\'ablov\'a, Anna'
'Tom\'as, Milagros'
'Titi\<s, J\'an'
'\<Cern\'ak, Juraj'
'Falvello, Larry R.'

_publ_section_title
;
 On new solvatomorphs of the metalloligand [Ni(o-van-en)]
;
_journal_name_full 'Inorganica Chimica Acta'
_journal_page_first 119874
_journal_paper_doi 10.1016/j.ica.2020.119874
_journal_volume 512
_journal_year 2020
_chemical_formula_moiety 'C18 H18 N2 Ni O4, H2 O, C2 H6 O'
_chemical_formula_sum 'C20 H26 N2 Ni O6'
_chemical_formula_weight 449.14
_space_group_crystal_system triclinic
_space_group_IT_number 2
_space_group_name_Hall '-P 1'
_space_group_name_H-M_alt 'P -1'
_atom_sites_solution_hydrogens mixed
_atom_sites_solution_primary direct
_audit_creation_method SHELXL-2018/1
_cell_angle_alpha 76.702(2)
_cell_angle_beta 79.967(2)
_cell_angle_gamma 70.233(2)
_cell_formula_units_Z 2
_cell_length_a 7.8460(2)
_cell_length_b 11.4533(3)
_cell_length_c 12.2907(3)
_cell_measurement_reflns_used 19128
_cell_measurement_temperature 100(2)
_cell_measurement_theta_max 30.6090
_cell_measurement_theta_min 3.4020
_cell_volume 1005.90(5)
_computing_cell_refinement 'CrysAlisPro 1.171.38.41r (Rigaku OD, 2015)'
_computing_data_collection 'CrysAlisPro 1.171.38.41r (Rigaku OD, 2015)'
_computing_data_reduction 'CrysAlisPro 1.171.38.41r (Rigaku OD, 2015)'
_computing_molecular_graphics 'Diamond V3; Brandenburg & Putz, 2008'
_computing_publication_material 'SHELXL-2018/1 (Sheldrick, 2018)'
_computing_structure_refinement 'SHELXL-2018/1 (Sheldrick, 2018)'
_computing_structure_solution 'SIR92; Altomare et al., 1994'
_diffrn_ambient_temperature 100(2)
_diffrn_detector_area_resol_mean 16.0655
_diffrn_measured_fraction_theta_full 0.998
_diffrn_measured_fraction_theta_max 0.998
_diffrn_measurement_device_type 'Xcalibur, Sapphire3'
_diffrn_measurement_method '\w scans'
_diffrn_radiation_type MoK\a
_diffrn_radiation_wavelength 0.71073
_diffrn_reflns_av_R_equivalents 0.0346
_diffrn_reflns_av_unetI/netI 0.0164
_diffrn_reflns_Laue_measured_fraction_full 0.998
_diffrn_reflns_Laue_measured_fraction_max 0.998
_diffrn_reflns_limit_h_max 9
_diffrn_reflns_limit_h_min -9
_diffrn_reflns_limit_k_max 14
_diffrn_reflns_limit_k_min -14
_diffrn_reflns_limit_l_max 15
_diffrn_reflns_limit_l_min -15
_diffrn_reflns_number 35818
_diffrn_reflns_point_group_measured_fraction_full 0.998
_diffrn_reflns_point_group_measured_fraction_max 0.998
_diffrn_reflns_theta_full 25.242
_diffrn_reflns_theta_max 26.498
_diffrn_reflns_theta_min 3.411
_diffrn_source 'fine-focus sealed X-ray tube'
_exptl_absorpt_coefficient_mu 1.004
_exptl_absorpt_correction_T_max 1.00000
_exptl_absorpt_correction_T_min 0.81842
_exptl_absorpt_correction_type multi-scan
_exptl_absorpt_process_details
;
CrysAlisPro 1.171.38.41r (Rigaku Oxford Diffraction, 2015)
Multi-scan absorption correction using spherical harmonics,
 implemented in SCALE3 ABSPACK scaling algorithm.
Correction (ABSPACK) includes:
- Absorption correction using spherical harmonics
- Frame scaling
;
_exptl_crystal_colour red
_exptl_crystal_density_diffrn 1.483
_exptl_crystal_description prism
_exptl_crystal_F_000 472
_exptl_crystal_size_max 0.355
_exptl_crystal_size_mid 0.232
_exptl_crystal_size_min 0.121
_refine_diff_density_max 0.339
_refine_diff_density_min -0.225
_refine_diff_density_rms 0.047
_refine_ls_extinction_coef .
_refine_ls_extinction_method none
_refine_ls_goodness_of_fit_ref 1.038
_refine_ls_hydrogen_treatment mixed
_refine_ls_matrix_type full
_refine_ls_number_parameters 293
_refine_ls_number_reflns 4154
_refine_ls_number_restraints 13
_refine_ls_restrained_S_all 1.041
_refine_ls_R_factor_all 0.0267
_refine_ls_R_factor_gt 0.0242
_refine_ls_shift/su_max 0.001
_refine_ls_shift/su_mean 0.000
_refine_ls_structure_factor_coef Fsqd
_refine_ls_weighting_details 'w=1/[\s^2^(Fo^2^)+(0.0279P)^2^+0.5926P] where P=(Fo^2^+2Fc^2^)/3'
_refine_ls_weighting_scheme calc
_refine_ls_wR_factor_gt 0.0609
_refine_ls_wR_factor_ref 0.0625
_reflns_Friedel_coverage 0.000
_reflns_Friedel_fraction_full .
_reflns_Friedel_fraction_max .
_reflns_number_gt 3867
_reflns_number_total 4154
_reflns_threshold_expression 'I > 2\s(I)'
_cod_data_source_file cpd2-p1063L-final.cif
_cod_data_source_block 2
_cod_database_code 1564099
_shelx_shelxl_version_number 2018/1
_shelx_space_group_comment
;
The symmetry employed for this shelxl refinement is uniquely defined
by the following loop, which should always be used as a source of
symmetry information in preference to the above space-group names.
They are only intended as comments.
;
_shelx_estimated_absorpt_t_min 0.717
_shelx_estimated_absorpt_t_max 0.888

loop_
_space_group_symop_operation_xyz
'x, y, z'
'-x, -y, -z'

loop_
_atom_site_label
_atom_site_type_symbol
_atom_site_fract_x
_atom_site_fract_y
_atom_site_fract_z
_atom_site_U_iso_or_equiv
_atom_site_adp_type
_atom_site_occupancy
_atom_site_site_symmetry_order
_atom_site_calc_flag
_atom_site_refinement_flags_posn
_atom_site_refinement_flags_adp
_atom_site_refinement_flags_occupancy
_atom_site_disorder_assembly
_atom_site_disorder_group
Ni1 Ni 0.30610(2) 0.52372(2) 0.44755(2) 0.01474(7) Uani 1 1 d . . . . .
O1 O 0.27988(15) 0.13550(9) 0.57473(9) 0.0217(2) Uani 1 1 d . . . . .
O2 O 0.26257(13) 0.37088(9) 0.50924(8) 0.0167(2) Uani 1 1 d . . . . .
O3 O 0.44208(14) 0.44273(9) 0.33126(8) 0.0180(2) Uani 1 1 d . . . . .
O4 O 0.60706(16) 0.29388(10) 0.18786(9) 0.0263(2) Uani 1 1 d . . . . .
N1 N 0.16107(16) 0.60568(11) 0.56085(10) 0.0166(2) Uani 1 1 d . . . . .
N2 N 0.36074(16) 0.67211(11) 0.38981(10) 0.0170(2) Uani 1 1 d . . . . .
C1 C 0.2824(2) 0.00725(14) 0.60420(15) 0.0296(4) Uani 1 1 d . . . . .
H1A H 0.361167 -0.039619 0.547087 0.044 Uiso 1 1 calc R U . . .
H1B H 0.158537 0.003351 0.608364 0.044 Uiso 1 1 calc R U . . .
H1C H 0.329328 -0.030264 0.677413 0.044 Uiso 1 1 calc R U . . .
C2 C 0.1734(2) 0.21552(14) 0.64550(12) 0.0188(3) Uani 1 1 d . . . . .
C3 C 0.0741(2) 0.18012(15) 0.74412(13) 0.0236(3) Uani 1 1 d . . . . .
H3 H 0.078121 0.094340 0.768343 0.028 Uiso 1 1 calc R U . . .
C4 C -0.0334(2) 0.27086(16) 0.80900(13) 0.0257(3) Uani 1 1 d . . . . .
H4 H -0.104292 0.246756 0.875958 0.031 Uiso 1 1 calc R U . . .
C5 C -0.0357(2) 0.39349(15) 0.77558(13) 0.0222(3) Uani 1 1 d . . . . .
H5 H -0.107318 0.454258 0.820060 0.027 Uiso 1 1 calc R U . . .
C6 C 0.06802(18) 0.43128(13) 0.67486(12) 0.0160(3) Uani 1 1 d . . . . .
C7 C 0.17048(19) 0.34337(13) 0.60615(12) 0.0160(3) Uani 1 1 d . . . . .
C8 C 0.0687(2) 0.55954(14) 0.64722(12) 0.0187(3) Uani 1 1 d . . . . .
H8 H -0.006(2) 0.6152(16) 0.6957(14) 0.020(4) Uiso 1 1 d . . . . .
C9 C 0.1392(2) 0.74173(13) 0.54254(13) 0.0217(3) Uani 1 1 d . . . . .
H9A H 0.129677 0.768107 0.615213 0.026 Uiso 1 1 calc R U . . .
H9B H 0.027393 0.791800 0.505905 0.026 Uiso 1 1 calc R U . . .
C10 C 0.3051(2) 0.76249(13) 0.46791(13) 0.0208(3) Uani 1 1 d . . . . .
H10A H 0.275613 0.850220 0.425329 0.025 Uiso 1 1 calc R U . . .
H10B H 0.404941 0.747619 0.513821 0.025 Uiso 1 1 calc R U . . .
C11 C 0.4532(2) 0.69990(14) 0.29517(12) 0.0186(3) Uani 1 1 d . . . . .
H11 H 0.467(2) 0.7806(16) 0.2796(14) 0.019(4) Uiso 1 1 d . . . . .
C12 C 0.5376(2) 0.61624(14) 0.21675(12) 0.0195(3) Uani 1 1 d . . . . .
C13 C 0.6402(2) 0.65844(15) 0.11810(13) 0.0243(3) Uani 1 1 d . . . . .
H13 H 0.645579 0.742340 0.103375 0.029 Uiso 1 1 calc R U . . .
C14 C 0.7319(2) 0.57991(16) 0.04365(14) 0.0287(4) Uani 1 1 d . . . . .
H14 H 0.800945 0.609006 -0.022063 0.034 Uiso 1 1 calc R U . . .
C15 C 0.7233(2) 0.45604(16) 0.06509(13) 0.0270(3) Uani 1 1 d . . . . .
H15 H 0.786567 0.401429 0.013508 0.032 Uiso 1 1 calc R U . . .
C16 C 0.6239(2) 0.41324(14) 0.16011(13) 0.0215(3) Uani 1 1 d . . . . .
C17 C 0.52901(19) 0.49155(13) 0.24112(12) 0.0172(3) Uani 1 1 d . . . . .
C18 C 0.6765(2) 0.21603(15) 0.10455(13) 0.0277(3) Uani 1 1 d . . . . .
H18A H 0.640532 0.139251 0.129272 0.042 Uiso 1 1 calc R U . . .
H18B H 0.809659 0.193158 0.093689 0.042 Uiso 1 1 calc R U . . .
H18C H 0.626975 0.262247 0.033489 0.042 Uiso 1 1 calc R U . . .
O5W O 0.31947(16) 0.22340(11) 0.33340(10) 0.0259(2) Uani 1 1 d D . . . .
H5W1 H 0.300(3) 0.235(2) 0.3992(9) 0.050(7) Uiso 1 1 d D . . . .
H5W2 H 0.385(3) 0.2659(18) 0.2987(15) 0.042(6) Uiso 1 1 d D . . . .
O6A O 0.3460(7) 0.0296(5) 0.2336(4) 0.0362(12) Uani 0.60(2) 1 d D U P A 1
O6B O 0.284(3) 0.0310(10) 0.2563(9) 0.084(4) Uani 0.40(2) 1 d D U P A 2
H6 H 0.323(4) 0.081(2) 0.277(2) 0.101 Uiso 1 1 d D U . . .
C19 C 0.2148(3) 0.0901(2) 0.1591(2) 0.0560(6) Uani 1 1 d D . . . .
H19A H 0.228302 0.173202 0.121237 0.067 Uiso 0.60(2) 1 calc R U P A 1
H19B H 0.091872 0.104595 0.200861 0.067 Uiso 0.60(2) 1 calc R U P A 1
H19C H 0.272855 0.156382 0.124841 0.067 Uiso 0.40(2) 1 calc R U P A 2
H19D H 0.083296 0.133288 0.176005 0.067 Uiso 0.40(2) 1 calc R U P A 2
C20 C 0.2353(3) 0.01155(19) 0.07350(16) 0.0377(4) Uani 1 1 d D . . . .
H20A H 0.142355 0.054924 0.021374 0.057 Uiso 0.60(2) 1 calc R U P A 1
H20B H 0.356587 -0.001738 0.031687 0.057 Uiso 0.60(2) 1 calc R U P A 1
H20C H 0.220425 -0.070210 0.111155 0.057 Uiso 0.60(2) 1 calc R U P A 1
H20D H 0.179775 0.065430 0.006378 0.057 Uiso 0.40(2) 1 calc R U P A 2
H20E H 0.364947 -0.029635 0.053236 0.057 Uiso 0.40(2) 1 calc R U P A 2
H20F H 0.174645 -0.052819 0.104602 0.057 Uiso 0.40(2) 1 calc R U P A 2

loop_
_atom_site_aniso_label
_atom_site_aniso_U_11
_atom_site_aniso_U_22
_atom_site_aniso_U_33
_atom_site_aniso_U_23
_atom_site_aniso_U_13
_atom_site_aniso_U_12
Ni1 0.01756(10) 0.01289(10) 0.01411(10) -0.00377(7) 0.00034(7) -0.00531(7)
O1 0.0272(6) 0.0156(5) 0.0223(5) -0.0054(4) 0.0048(4) -0.0089(4)
O2 0.0190(5) 0.0163(5) 0.0153(5) -0.0051(4) 0.0017(4) -0.0066(4)
O3 0.0219(5) 0.0167(5) 0.0151(5) -0.0037(4) 0.0028(4) -0.0076(4)
O4 0.0377(6) 0.0218(5) 0.0185(5) -0.0082(4) 0.0093(5) -0.0111(5)
N1 0.0185(6) 0.0130(5) 0.0184(6) -0.0045(5) -0.0043(5) -0.0030(5)
N2 0.0183(6) 0.0151(6) 0.0180(6) -0.0038(5) -0.0033(5) -0.0044(5)
C1 0.0357(9) 0.0157(7) 0.0344(9) -0.0045(6) 0.0058(7) -0.0090(7)
C2 0.0192(7) 0.0196(7) 0.0182(7) -0.0053(6) -0.0002(6) -0.0066(6)
C3 0.0278(8) 0.0214(7) 0.0223(8) -0.0018(6) 0.0014(6) -0.0122(6)
C4 0.0293(8) 0.0314(8) 0.0170(7) -0.0055(6) 0.0065(6) -0.0140(7)
C5 0.0219(7) 0.0273(8) 0.0178(7) -0.0087(6) 0.0036(6) -0.0080(6)
C6 0.0147(6) 0.0184(7) 0.0154(7) -0.0041(5) -0.0020(5) -0.0048(5)
C7 0.0147(6) 0.0193(7) 0.0148(7) -0.0037(5) -0.0012(5) -0.0062(5)
C8 0.0176(7) 0.0201(7) 0.0182(7) -0.0080(6) -0.0018(6) -0.0029(6)
C9 0.0257(8) 0.0146(7) 0.0246(8) -0.0074(6) -0.0013(6) -0.0040(6)
C10 0.0256(8) 0.0143(7) 0.0245(8) -0.0064(6) -0.0025(6) -0.0068(6)
C11 0.0198(7) 0.0161(7) 0.0205(7) 0.0008(5) -0.0061(6) -0.0071(6)
C12 0.0194(7) 0.0213(7) 0.0174(7) -0.0004(6) -0.0037(6) -0.0071(6)
C13 0.0268(8) 0.0240(8) 0.0218(8) 0.0029(6) -0.0021(6) -0.0126(6)
C14 0.0315(9) 0.0325(9) 0.0200(8) 0.0007(7) 0.0057(6) -0.0150(7)
C15 0.0297(9) 0.0303(8) 0.0188(8) -0.0051(6) 0.0052(6) -0.0100(7)
C16 0.0235(8) 0.0226(7) 0.0179(7) -0.0032(6) 0.0000(6) -0.0077(6)
C17 0.0169(7) 0.0196(7) 0.0142(7) -0.0006(5) -0.0020(5) -0.0061(5)
C18 0.0350(9) 0.0258(8) 0.0199(8) -0.0100(6) 0.0057(7) -0.0069(7)
O5W 0.0288(6) 0.0289(6) 0.0242(6) -0.0119(5) 0.0049(5) -0.0135(5)
O6A 0.052(3) 0.0174(16) 0.043(2) -0.0046(14) -0.0218(16) -0.0072(14)
O6B 0.195(10) 0.050(4) 0.033(3) 0.003(2) -0.009(6) -0.079(6)
C19 0.0611(14) 0.0453(12) 0.0654(15) -0.0239(11) -0.0309(12) -0.0007(11)
C20 0.0386(10) 0.0415(10) 0.0364(10) -0.0106(8) 0.0002(8) -0.0164(8)

loop_
_atom_type_symbol
_atom_type_description
_atom_type_scat_dispersion_real
_atom_type_scat_dispersion_imag
_atom_type_scat_source
C C 0.0033 0.0016 'International Tables Vol C Tables 4.2.6.8 and 6.1.1.4'
H H 0.0000 0.0000 'International Tables Vol C Tables 4.2.6.8 and 6.1.1.4'
N N 0.0061 0.0033 'International Tables Vol C Tables 4.2.6.8 and 6.1.1.4'
O O 0.0106 0.0060 'International Tables Vol C Tables 4.2.6.8 and 6.1.1.4'
Ni Ni 0.3393 1.1124 'International Tables Vol C Tables 4.2.6.8 and 6.1.1.4'

loop_
_geom_angle_atom_site_label_1
_geom_angle_atom_site_label_2
_geom_angle_atom_site_label_3
_geom_angle
_geom_angle_site_symmetry_1
_geom_angle_site_symmetry_3
N2 Ni1 N1 86.03(5) . .
N2 Ni1 O3 94.55(5) . .
N1 Ni1 O3 177.47(5) . .
N2 Ni1 O2 176.96(5) . .
N1 Ni1 O2 94.38(5) . .
O3 Ni1 O2 85.17(4) . .
C2 O1 C1 117.18(12) . .
C7 O2 Ni1 126.89(9) . .
C17 O3 Ni1 126.80(9) . .
C16 O4 C18 117.06(12) . .
C8 N1 C9 117.69(12) . .
C8 N1 Ni1 127.40(10) . .
C9 N1 Ni1 114.68(9) . .
C11 N2 C10 117.85(12) . .
C11 N2 Ni1 127.61(10) . .
C10 N2 Ni1 114.26(9) . .
O1 C1 H1A 109.5 . .
O1 C1 H1B 109.5 . .
H1A C1 H1B 109.5 . .
O1 C1 H1C 109.5 . .
H1A C1 H1C 109.5 . .
H1B C1 H1C 109.5 . .
O1 C2 C3 124.99(13) . .
O1 C2 C7 113.37(12) . .
C3 C2 C7 121.63(13) . .
C2 C3 C4 120.11(14) . .
C2 C3 H3 119.9 . .
C4 C3 H3 119.9 . .
C5 C4 C3 119.91(14) . .
C5 C4 H4 120.0 . .
C3 C4 H4 120.0 . .
C4 C5 C6 120.69(14) . .
C4 C5 H5 119.7 . .
C6 C5 H5 119.7 . .
C7 C6 C5 120.43(13) . .
C7 C6 C8 121.27(13) . .
C5 C6 C8 118.27(13) . .
O2 C7 C6 124.68(13) . .
O2 C7 C2 118.19(12) . .
C6 C7 C2 117.13(13) . .
N1 C8 C6 124.95(13) . .
N1 C8 H8 117.6(10) . .
C6 C8 H8 117.5(10) . .
N1 C9 C10 107.24(11) . .
N1 C9 H9A 110.3 . .
C10 C9 H9A 110.3 . .
N1 C9 H9B 110.3 . .
C10 C9 H9B 110.3 . .
H9A C9 H9B 108.5 . .
N2 C10 C9 107.17(11) . .
N2 C10 H10A 110.3 . .
C9 C10 H10A 110.3 . .
N2 C10 H10B 110.3 . .
C9 C10 H10B 110.3 . .
H10A C10 H10B 108.5 . .
N2 C11 C12 124.94(13) . .
N2 C11 H11 115.7(10) . .
C12 C11 H11 119.4(10) . .
C17 C12 C13 120.65(14) . .
C17 C12 C11 120.66(13) . .
C13 C12 C11 118.55(14) . .
C14 C13 C12 120.88(14) . .
C14 C13 H13 119.6 . .
C12 C13 H13 119.6 . .
C13 C14 C15 119.57(14) . .
C13 C14 H14 120.2 . .
C15 C14 H14 120.2 . .
C16 C15 C14 120.53(15) . .
C16 C15 H15 119.7 . .
C14 C15 H15 119.7 . .
C15 C16 O4 124.62(14) . .
C15 C16 C17 121.62(14) . .
O4 C16 C17 113.76(12) . .
O3 C17 C12 125.24(13) . .
O3 C17 C16 118.04(13) . .
C12 C17 C16 116.72(13) . .
O4 C18 H18A 109.5 . .
O4 C18 H18B 109.5 . .
H18A C18 H18B 109.5 . .
O4 C18 H18C 109.5 . .
H18A C18 H18C 109.5 . .
H18B C18 H18C 109.5 . .
H5W1 O5W H5W2 106.8(17) . .
C19 O6A H6 102(2) . .
C19 O6B H6 107(2) . .
O6B C19 C20 117.3(6) . .
O6A C19 C20 110.0(3) . .
O6A C19 H19A 109.7 . .
C20 C19 H19A 109.7 . .
O6A C19 H19B 109.7 . .
C20 C19 H19B 109.7 . .
H19A C19 H19B 108.2 . .
O6B C19 H19C 108.0 . .
C20 C19 H19C 108.0 . .
O6B C19 H19D 108.0 . .
C20 C19 H19D 108.0 . .
H19C C19 H19D 107.2 . .
C19 C20 H20A 109.5 . .
C19 C20 H20B 109.5 . .
H20A C20 H20B 109.5 . .
C19 C20 H20C 109.5 . .
H20A C20 H20C 109.5 . .
H20B C20 H20C 109.5 . .
C19 C20 H20D 109.5 . .
C19 C20 H20E 109.5 . .
H20D C20 H20E 109.5 . .
C19 C20 H20F 109.5 . .
H20D C20 H20F 109.5 . .
H20E C20 H20F 109.5 . .

loop_
_geom_bond_atom_site_label_1
_geom_bond_atom_site_label_2
_geom_bond_distance
_geom_bond_site_symmetry_2
Ni1 N2 1.8461(12) .
Ni1 N1 1.8552(12) .
Ni1 O3 1.8577(10) .
Ni1 O2 1.8599(10) .
O1 C2 1.3748(17) .
O1 C1 1.4238(17) .
O2 C7 1.3121(17) .
O3 C17 1.3096(17) .
O4 C16 1.3764(18) .
O4 C18 1.4273(17) .
N1 C8 1.2903(19) .
N1 C9 1.4764(17) .
N2 C11 1.2931(19) .
N2 C10 1.4795(18) .
C1 H1A 0.9800 .
C1 H1B 0.9800 .
C1 H1C 0.9800 .
C2 C3 1.378(2) .
C2 C7 1.426(2) .
C3 C4 1.408(2) .
C3 H3 0.9500 .
C4 C5 1.365(2) .
C4 H4 0.9500 .
C5 C6 1.422(2) .
C5 H5 0.9500 .
C6 C7 1.4072(19) .
C6 C8 1.431(2) .
C8 H8 0.952(17) .
C9 C10 1.512(2) .
C9 H9A 0.9900 .
C9 H9B 0.9900 .
C10 H10A 0.9900 .
C10 H10B 0.9900 .
C11 C12 1.435(2) .
C11 H11 0.940(17) .
C12 C17 1.412(2) .
C12 C13 1.416(2) .
C13 C14 1.369(2) .
C13 H13 0.9500 .
C14 C15 1.405(2) .
C14 H14 0.9500 .
C15 C16 1.375(2) .
C15 H15 0.9500 .
C16 C17 1.432(2) .
C18 H18A 0.9800 .
C18 H18B 0.9800 .
C18 H18C 0.9800 .
O5W H5W1 0.830(9) .
O5W H5W2 0.828(9) .
O6A C19 1.390(4) .
O6A H6 0.840(10) .
O6B C19 1.335(7) .
O6B H6 0.841(10) .
C19 C20 1.491(3) .
C19 H19A 0.9900 .
C19 H19B 0.9900 .
C19 H19C 0.9900 .
C19 H19D 0.9900 .
C20 H20A 0.9800 .
C20 H20B 0.9800 .
C20 H20C 0.9800 .
C20 H20D 0.9800 .
C20 H20E 0.9800 .
C20 H20F 0.9800 .

loop_
_geom_torsion_atom_site_label_1
_geom_torsion_atom_site_label_2
_geom_torsion_atom_site_label_3
_geom_torsion_atom_site_label_4
_geom_torsion
_geom_torsion_site_symmetry_1
_geom_torsion_site_symmetry_2
_geom_torsion_site_symmetry_3
_geom_torsion_site_symmetry_4
N1 Ni1 O2 C7 -5.17(12) . . . .
O3 Ni1 O2 C7 177.33(11) . . . .
N2 Ni1 O3 C17 -3.83(12) . . . .
O2 Ni1 O3 C17 179.22(12) . . . .
N2 Ni1 N1 C8 -177.46(13) . . . .
O2 Ni1 N1 C8 -0.49(13) . . . .
N2 Ni1 N1 C9 8.19(10) . . . .
O2 Ni1 N1 C9 -174.83(10) . . . .
N1 Ni1 N2 C11 -173.25(13) . . . .
O3 Ni1 N2 C11 4.29(13) . . . .
N1 Ni1 N2 C10 12.99(10) . . . .
O3 Ni1 N2 C10 -169.48(10) . . . .
C1 O1 C2 C3 2.1(2) . . . .
C1 O1 C2 C7 -176.49(13) . . . .
O1 C2 C3 C4 -178.71(14) . . . .
C7 C2 C3 C4 -0.2(2) . . . .
C2 C3 C4 C5 -1.6(2) . . . .
C3 C4 C5 C6 0.7(2) . . . .
C4 C5 C6 C7 1.9(2) . . . .
C4 C5 C6 C8 -176.51(14) . . . .
Ni1 O2 C7 C6 8.5(2) . . . .
Ni1 O2 C7 C2 -171.56(9) . . . .
C5 C6 C7 O2 176.39(13) . . . .
C8 C6 C7 O2 -5.2(2) . . . .
C5 C6 C7 C2 -3.6(2) . . . .
C8 C6 C7 C2 174.83(13) . . . .
O1 C2 C7 O2 1.45(19) . . . .
C3 C2 C7 O2 -177.24(13) . . . .
O1 C2 C7 C6 -178.57(12) . . . .
C3 C2 C7 C6 2.7(2) . . . .
C9 N1 C8 C6 177.36(13) . . . .
Ni1 N1 C8 C6 3.2(2) . . . .
C7 C6 C8 N1 -0.9(2) . . . .
C5 C6 C8 N1 177.58(14) . . . .
C8 N1 C9 C10 158.94(13) . . . .
Ni1 N1 C9 C10 -26.14(14) . . . .
C11 N2 C10 C9 155.69(13) . . . .
Ni1 N2 C10 C9 -29.90(14) . . . .
N1 C9 C10 N2 34.03(15) . . . .
C10 N2 C11 C12 171.49(13) . . . .
Ni1 N2 C11 C12 -2.1(2) . . . .
N2 C11 C12 C17 -2.1(2) . . . .
N2 C11 C12 C13 -177.75(14) . . . .
C17 C12 C13 C14 0.6(2) . . . .
C11 C12 C13 C14 176.33(14) . . . .
C12 C13 C14 C15 0.3(2) . . . .
C13 C14 C15 C16 -0.1(3) . . . .
C14 C15 C16 O4 179.77(15) . . . .
C14 C15 C16 C17 -1.1(2) . . . .
C18 O4 C16 C15 -9.2(2) . . . .
C18 O4 C16 C17 171.68(13) . . . .
Ni1 O3 C17 C12 1.2(2) . . . .
Ni1 O3 C17 C16 -178.95(10) . . . .
C13 C12 C17 O3 178.11(13) . . . .
C11 C12 C17 O3 2.5(2) . . . .
C13 C12 C17 C16 -1.8(2) . . . .
C11 C12 C17 C16 -177.37(13) . . . .
C15 C16 C17 O3 -177.86(14) . . . .
O4 C16 C17 O3 1.33(19) . . . .
C15 C16 C17 C12 2.0(2) . . . .
O4 C16 C17 C12 -178.78(13) . . . .
